data_7020256
loop_
_publ_author_name
'Howarth, Ashlee J.'
'Davies, David L.'
'Lelj, Francesco'
'Wolf, Michael O.'
'Patrick, Brian O.'

_publ_section_title
;
 Atropisomerism in a thermally switchable, cyclometallated iridium
 complex.
;
_journal_issue 34
_journal_name_full 'Dalton transactions (Cambridge, England : 2003)'
_journal_page_first 10150
_journal_page_last 10152
_journal_paper_doi 10.1039/c2dt31120h
_journal_volume 41
_journal_year 2012
_chemical_formula_sum 'C42 H32 Cl2 F6 Ir N6 P'
_chemical_formula_weight 1028.81
_chemical_name_systematic
;
?
;
_space_group_IT_number 14
_symmetry_cell_setting monoclinic
_symmetry_space_group_name_Hall '-P 2yn'
_symmetry_space_group_name_H-M 'P 1 21/n 1'
_atom_sites_solution_hydrogens geom
_atom_sites_solution_primary direct
_atom_sites_solution_secondary difmap
_audit_creation_method SHELXL-97
_cell_angle_alpha 90.00
_cell_angle_beta 102.052(5)
_cell_angle_gamma 90.00
_cell_formula_units_Z 4
_cell_length_a 12.3332(10)
_cell_length_b 12.6913(12)
_cell_length_c 25.377(2)
_cell_measurement_reflns_used 9977
_cell_measurement_temperature 100.0(2)
_cell_measurement_theta_max 27.89
_cell_measurement_theta_min 2.30
_cell_volume 3884.6(6)
_computing_structure_refinement 'SHELXL-97 (Sheldrick, 2008)'
_diffrn_ambient_temperature 100.0(2)
_diffrn_measured_fraction_theta_full 0.988
_diffrn_measured_fraction_theta_max 0.988
_diffrn_measurement_device_type 'Bruker X8 APEX II'
_diffrn_measurement_method 'area detector'
_diffrn_radiation_monochromator graphite
_diffrn_radiation_source 'fine-focus sealed tube'
_diffrn_radiation_type MoK\a
_diffrn_radiation_wavelength 0.71073
_diffrn_reflns_av_R_equivalents 0.0452
_diffrn_reflns_av_sigmaI/netI 0.0379
_diffrn_reflns_limit_h_max 16
_diffrn_reflns_limit_h_min -16
_diffrn_reflns_limit_k_max 16
_diffrn_reflns_limit_k_min -16
_diffrn_reflns_limit_l_max 30
_diffrn_reflns_limit_l_min -33
_diffrn_reflns_number 51622
_diffrn_reflns_theta_full 27.95
_diffrn_reflns_theta_max 27.95
_diffrn_reflns_theta_min 1.64
_exptl_absorpt_coefficient_mu 3.686
_exptl_absorpt_correction_T_max 0.554
_exptl_absorpt_correction_T_min 0.445
_exptl_absorpt_correction_type multi-scan
_exptl_absorpt_process_details 'SADABS, Sheldrick (2008)'
_exptl_crystal_colour orange
_exptl_crystal_density_diffrn 1.759
_exptl_crystal_density_method 'not measured'
_exptl_crystal_description tablet
_exptl_crystal_F_000 2024
_exptl_crystal_size_max 0.60
_exptl_crystal_size_mid 0.25
_exptl_crystal_size_min 0.16
_refine_diff_density_max 2.189
_refine_diff_density_min -4.299
_refine_diff_density_rms 0.429
_refine_ls_extinction_method none
_refine_ls_goodness_of_fit_ref 1.301
_refine_ls_hydrogen_treatment constr
_refine_ls_matrix_type full
_refine_ls_number_parameters 564
_refine_ls_number_reflns 9224
_refine_ls_number_restraints 210
_refine_ls_restrained_S_all 1.295
_refine_ls_R_factor_all 0.0743
_refine_ls_R_factor_gt 0.0504
_refine_ls_shift/su_max 0.001
_refine_ls_shift/su_mean 0.000
_refine_ls_structure_factor_coef Fsqd
_refine_ls_weighting_details 'calc w=1/[\s^2^(Fo^2^)+(0.0662P)^2^+25.3412P] where P=(Fo^2^+2Fc^2^)/3'
_refine_ls_weighting_scheme calc
_refine_ls_wR_factor_gt 0.1375
_refine_ls_wR_factor_ref 0.1662
_reflns_number_gt 7301
_reflns_number_total 9224
_reflns_threshold_expression >2\s(I)
_cod_data_source_file c2dt31120h.txt
_cod_data_source_block mw160_a
_cod_original_sg_symbol_H-M 'P 21/n'
_cod_database_code 7020256

loop_
_symmetry_equiv_pos_as_xyz
'x, y, z'
'-x+1/2, y+1/2, -z+1/2'
'-x, -y, -z'
'x-1/2, -y-1/2, z-1/2'

loop_
_atom_site_label
_atom_site_type_symbol
_atom_site_fract_x
_atom_site_fract_y
_atom_site_fract_z
_atom_site_U_iso_or_equiv
_atom_site_adp_type
_atom_site_occupancy
_atom_site_symmetry_multiplicity
_atom_site_calc_flag
_atom_site_refinement_flags
_atom_site_disorder_assembly
_atom_site_disorder_group
C42 C 0.892(2) 0.075(2) 0.5421(11) 0.038(3) Uani 0.344(4) 1 d PU A 1
H42A H 0.9399 0.0118 0.5508 0.046 Uiso 0.344(4) 1 calc PR A 1
H42B H 0.9100 0.1084 0.5098 0.046 Uiso 0.344(4) 1 calc PR A 1
Cl1 Cl 0.7506(6) 0.0334(6) 0.5267(3) 0.0446(9) Uani 0.344(4) 1 d PU A 1
Cl2 Cl 0.9203(7) 0.1612(6) 0.5950(3) 0.0451(10) Uani 0.344(4) 1 d PU A 1
C42B C 0.965(4) 0.089(3) 0.5736(17) 0.038(3) Uani 0.222(4) 1 d PU B 2
H42C H 1.0343 0.1305 0.5783 0.046 Uiso 0.222(4) 1 calc PR B 2
H42D H 0.9847 0.0193 0.5910 0.046 Uiso 0.222(4) 1 calc PR B 2
Cl1B Cl 0.9168(10) 0.0693(9) 0.5080(4) 0.0446(9) Uani 0.222(4) 1 d PU B 2
Cl2B Cl 0.8723(11) 0.1532(9) 0.6066(5) 0.0451(10) Uani 0.222(4) 1 d PU B 2
F5B F 0.686(3) 0.013(3) 0.3801(18) 0.086(3) Uani 0.252(7) 1 d PU C 2
F4B F 0.706(3) 0.190(3) 0.3676(13) 0.063(2) Uani 0.252(7) 1 d PU C 2
F1B F 0.824(4) -0.015(3) 0.337(2) 0.098(3) Uani 0.252(7) 1 d PU C 2
F6B F 0.666(2) 0.080(2) 0.3058(10) 0.059(2) Uani 0.252(7) 1 d PU C 2
F3B F 0.863(3) 0.081(4) 0.4046(12) 0.104(4) Uani 0.252(7) 1 d PU C 2
F2B F 0.849(3) 0.181(3) 0.3377(14) 0.084(3) Uani 0.252(7) 1 d PU C 2
C42C C 0.6149(18) 0.0071(17) 0.4938(8) 0.038(3) Uani 0.440(4) 1 d PU D -3
H42E H 0.6821 -0.0346 0.5088 0.046 Uiso 0.440(4) 1 calc PR D -3
H42F H 0.6387 0.0753 0.4810 0.046 Uiso 0.440(4) 1 calc PR D -3
Cl2C Cl 0.5390(5) 0.0291(4) 0.5437(2) 0.0451(10) Uani 0.440(4) 1 d PU D -3
Cl1C Cl 0.5307(5) -0.0626(5) 0.4386(2) 0.0446(9) Uani 0.440(4) 1 d PU D -3
C1 C 0.4070(7) 0.2406(7) 0.2282(4) 0.0325(17) Uani 1 1 d U . .
H1 H 0.3322 0.2355 0.2320 0.039 Uiso 1 1 calc R . .
C2 C 0.4450(7) 0.1694(7) 0.1950(4) 0.0386(19) Uani 1 1 d U . .
H2 H 0.3983 0.1154 0.1769 0.046 Uiso 1 1 calc R . .
C3 C 0.5544(8) 0.1796(8) 0.1890(4) 0.042(2) Uani 1 1 d U . .
H3 H 0.5818 0.1352 0.1647 0.050 Uiso 1 1 calc R . .
C4 C 0.6217(7) 0.2533(7) 0.2180(3) 0.0311(16) Uani 1 1 d U . .
H4 H 0.6973 0.2579 0.2154 0.037 Uiso 1 1 calc R . .
C5 C 0.5798(6) 0.3213(6) 0.2512(3) 0.0260(14) Uani 1 1 d U . .
C6 C 0.6471(6) 0.4024(6) 0.2846(3) 0.0248(14) Uani 1 1 d U . .
C7 C 0.7686(6) 0.4069(7) 0.2869(3) 0.0293(16) Uani 1 1 d U . .
H7A H 0.8003 0.4677 0.3085 0.044 Uiso 1 1 calc R . .
H7B H 0.7819 0.4138 0.2503 0.044 Uiso 1 1 calc R . .
H7C H 0.8034 0.3421 0.3033 0.044 Uiso 1 1 calc R . .
C8 C 0.6495(6) 0.5437(6) 0.3473(3) 0.0250(14) Uani 1 1 d U . .
C9 C 0.6304(6) 0.6499(6) 0.3316(3) 0.0277(15) Uani 1 1 d U . .
H9 H 0.5848 0.6662 0.2976 0.033 Uiso 1 1 calc R . .
C10 C 0.6777(7) 0.7301(6) 0.3653(3) 0.0296(16) Uani 1 1 d U . .
H10 H 0.6633 0.8011 0.3542 0.036 Uiso 1 1 calc R . .
C11 C 0.7457(7) 0.7098(6) 0.4152(3) 0.0293(16) Uani 1 1 d U . .
C12 C 0.7631(6) 0.6019(6) 0.4325(3) 0.0241(14) Uani 1 1 d U . .
C13 C 0.7136(6) 0.5181(6) 0.3978(3) 0.0230(13) Uani 1 1 d U . .
C14 C 0.7325(6) 0.4114(7) 0.4171(3) 0.0281(15) Uani 1 1 d U . .
H14 H 0.6989 0.3550 0.3950 0.034 Uiso 1 1 calc R . .
C15 C 0.7961(6) 0.3900(6) 0.4651(3) 0.0286(16) Uani 1 1 d U . .
H15 H 0.8069 0.3186 0.4761 0.034 Uiso 1 1 calc R . .
C16 C 0.8492(6) 0.4719(6) 0.5011(3) 0.0270(15) Uani 1 1 d U . .
C17 C 0.8300(6) 0.5786(6) 0.4836(3) 0.0249(14) Uani 1 1 d U . .
C18 C 0.8811(7) 0.6631(7) 0.5181(3) 0.0303(16) Uani 1 1 d U . .
C19 C 0.9461(7) 0.6378(7) 0.5677(3) 0.0342(17) Uani 1 1 d U . .
H19 H 0.9802 0.6927 0.5908 0.041 Uiso 1 1 calc R . .
C20 C 0.9627(7) 0.5332(7) 0.5845(4) 0.0334(17) Uani 1 1 d U . .
H20 H 1.0072 0.5180 0.6189 0.040 Uiso 1 1 calc R . .
C21 C 0.9147(7) 0.4509(7) 0.5512(3) 0.0316(16) Uani 1 1 d U . .
H21 H 0.9270 0.3800 0.5631 0.038 Uiso 1 1 calc R . .
C22 C 0.8612(8) 0.7680(7) 0.4993(4) 0.0376(19) Uani 1 1 d U . .
H22 H 0.8939 0.8243 0.5217 0.045 Uiso 1 1 calc R . .
C23 C 0.7974(8) 0.7904(7) 0.4506(4) 0.0390(19) Uani 1 1 d U . .
H23 H 0.7867 0.8620 0.4397 0.047 Uiso 1 1 calc R . .
C24 C 0.4606(7) 0.2663(8) 0.3892(4) 0.0391(19) Uani 1 1 d U . .
H24 H 0.4847 0.2101 0.3696 0.047 Uiso 1 1 calc R . .
C25 C 0.4448(8) 0.2600(9) 0.4420(4) 0.049(2) Uani 1 1 d U . .
H25 H 0.4558 0.2000 0.4649 0.059 Uiso 1 1 calc R . .
C26 C 0.4106(8) 0.3569(9) 0.4540(4) 0.046(2) Uani 1 1 d U . .
H26 H 0.3913 0.3767 0.4869 0.055 Uiso 1 1 calc R . .
C27 C 0.3845(6) 0.5291(7) 0.4002(3) 0.0319(16) Uani 1 1 d U . .
C28 C 0.3670(7) 0.5978(8) 0.4394(4) 0.0382(18) Uani 1 1 d U . .
H28 H 0.3680 0.5733 0.4749 0.046 Uiso 1 1 calc R . .
C29 C 0.3480(8) 0.7029(8) 0.4267(4) 0.044(2) Uani 1 1 d U . .
H29 H 0.3361 0.7513 0.4535 0.052 Uiso 1 1 calc R . .
C30 C 0.3465(7) 0.7373(8) 0.3750(4) 0.0391(19) Uani 1 1 d U . .
H30 H 0.3327 0.8094 0.3660 0.047 Uiso 1 1 calc R . .
C31 C 0.3652(7) 0.6662(7) 0.3360(3) 0.0341(17) Uani 1 1 d U . .
H31 H 0.3641 0.6914 0.3007 0.041 Uiso 1 1 calc R . .
C32 C 0.3852(6) 0.5604(7) 0.3467(3) 0.0295(14) Uani 1 1 d U . .
C33 C 0.4367(7) 0.5731(7) 0.1955(3) 0.0311(17) Uani 1 1 d U . .
H33 H 0.5143 0.5856 0.2023 0.037 Uiso 1 1 calc R . .
C34 C 0.3628(7) 0.6041(8) 0.1500(4) 0.0368(18) Uani 1 1 d U . .
H34 H 0.3795 0.6417 0.1203 0.044 Uiso 1 1 calc R . .
C35 C 0.2608(7) 0.5706(7) 0.1555(3) 0.0348(18) Uani 1 1 d U . .
H35 H 0.1930 0.5800 0.1302 0.042 Uiso 1 1 calc R . .
C36 C 0.2010(6) 0.4665(7) 0.2307(3) 0.0293(16) Uani 1 1 d U . .
C37 C 0.0873(6) 0.4644(7) 0.2092(4) 0.0311(17) Uani 1 1 d U . .
H37 H 0.0551 0.5008 0.1770 0.037 Uiso 1 1 calc R . .
C38 C 0.0232(7) 0.4047(8) 0.2384(4) 0.041(2) Uani 1 1 d U . .
H38 H -0.0543 0.3982 0.2247 0.049 Uiso 1 1 calc R . .
C39 C 0.0690(7) 0.3564(8) 0.2856(4) 0.0366(19) Uani 1 1 d U . .
H39 H 0.0232 0.3182 0.3047 0.044 Uiso 1 1 calc R . .
C40 C 0.1834(7) 0.3624(7) 0.3064(4) 0.0341(18) Uani 1 1 d U . .
H40 H 0.2142 0.3285 0.3396 0.041 Uiso 1 1 calc R . .
C41 C 0.2528(6) 0.4174(7) 0.2791(3) 0.0294(16) Uani 1 1 d U . .
F1 F 0.8688(11) 0.0048(11) 0.3665(6) 0.098(3) Uani 0.748(7) 1 d PU C 1
F2 F 0.8684(9) 0.1808(10) 0.3705(5) 0.084(3) Uani 0.748(7) 1 d PU C 1
F3 F 0.7576(9) 0.0918(13) 0.4150(4) 0.104(4) Uani 0.748(7) 1 d PU C 1
F4 F 0.6808(9) 0.1823(8) 0.3411(4) 0.063(2) Uani 0.748(7) 1 d PU C 1
F5 F 0.6818(10) 0.0075(9) 0.3385(6) 0.086(3) Uani 0.748(7) 1 d PU C 1
F6 F 0.7917(6) 0.1039(8) 0.2947(3) 0.059(2) Uani 0.748(7) 1 d PU C 1
P1 P 0.7728(2) 0.09390(19) 0.35588(11) 0.0370(5) Uani 1 1 d U . .
Ir1 Ir 0.41908(2) 0.44181(2) 0.299506(11) 0.02361(11) Uani 1 1 d U . .
N1 N 0.4710(5) 0.3163(5) 0.2554(3) 0.0259(12) Uani 1 1 d U . .
N2 N 0.5932(5) 0.4645(5) 0.3113(3) 0.0242(12) Uani 1 1 d U . .
N3 N 0.4363(5) 0.3643(6) 0.3703(3) 0.0297(13) Uani 1 1 d U . .
N4 N 0.4086(5) 0.4208(6) 0.4111(3) 0.0321(14) Uani 1 1 d U . .
N5 N 0.3832(5) 0.5225(5) 0.2291(3) 0.0243(12) Uani 1 1 d U . .
N6 N 0.2738(5) 0.5215(5) 0.2038(3) 0.0259(13) Uani 1 1 d U . .

loop_
_atom_site_aniso_label
_atom_site_aniso_U_11
_atom_site_aniso_U_22
_atom_site_aniso_U_33
_atom_site_aniso_U_23
_atom_site_aniso_U_13
_atom_site_aniso_U_12
C42 0.041(7) 0.037(8) 0.037(6) 0.004(5) 0.009(5) 0.000(6)
Cl1 0.050(2) 0.045(2) 0.0373(19) -0.0028(16) 0.0077(16) -0.0035(17)
Cl2 0.056(3) 0.0322(18) 0.050(2) -0.0006(16) 0.0167(19) 0.0062(18)
C42B 0.041(7) 0.037(8) 0.037(6) 0.004(5) 0.009(5) 0.000(6)
Cl1B 0.050(2) 0.045(2) 0.0373(19) -0.0028(16) 0.0077(16) -0.0035(17)
Cl2B 0.056(3) 0.0322(18) 0.050(2) -0.0006(16) 0.0167(19) 0.0062(18)
F5B 0.085(6) 0.057(5) 0.123(8) -0.004(6) 0.038(6) -0.027(4)
F4B 0.077(6) 0.050(4) 0.071(6) 0.015(5) 0.033(5) 0.026(4)
F1B 0.089(8) 0.081(5) 0.134(10) 0.046(6) 0.047(6) 0.050(6)
F6B 0.039(4) 0.084(6) 0.055(4) -0.010(4) 0.009(3) 0.011(4)
F3B 0.058(5) 0.210(12) 0.047(4) 0.034(5) 0.016(3) 0.016(5)
F2B 0.078(5) 0.101(6) 0.076(6) -0.022(6) 0.023(6) -0.049(5)
C42C 0.041(7) 0.037(8) 0.037(6) 0.004(5) 0.009(5) 0.000(6)
Cl2C 0.056(3) 0.0322(18) 0.050(2) -0.0006(16) 0.0167(19) 0.0062(18)
Cl1C 0.050(2) 0.045(2) 0.0373(19) -0.0028(16) 0.0077(16) -0.0035(17)
C1 0.021(3) 0.033(4) 0.043(5) 0.000(3) 0.007(3) -0.002(3)
C2 0.034(4) 0.031(4) 0.049(5) -0.009(4) 0.003(4) -0.001(3)
C3 0.037(4) 0.039(5) 0.051(5) -0.015(4) 0.012(4) 0.004(4)
C4 0.024(4) 0.034(4) 0.036(4) -0.003(3) 0.008(3) 0.006(3)
C5 0.020(3) 0.028(4) 0.030(4) 0.003(3) 0.004(3) 0.003(3)
C6 0.021(3) 0.032(4) 0.021(3) 0.001(3) 0.005(3) 0.001(3)
C7 0.019(3) 0.036(4) 0.034(4) 0.000(3) 0.008(3) -0.002(3)
C8 0.019(3) 0.027(3) 0.031(4) -0.003(3) 0.011(3) -0.006(3)
C9 0.024(4) 0.032(4) 0.027(4) 0.003(3) 0.006(3) 0.002(3)
C10 0.030(4) 0.023(4) 0.037(4) 0.004(3) 0.011(3) 0.002(3)
C11 0.032(4) 0.021(3) 0.034(4) -0.004(3) 0.004(3) 0.000(3)
C12 0.021(3) 0.027(3) 0.027(3) -0.001(3) 0.010(3) 0.000(3)
C13 0.018(3) 0.028(3) 0.027(3) -0.002(3) 0.012(3) -0.005(3)
C14 0.026(4) 0.030(4) 0.032(4) -0.003(3) 0.015(3) -0.004(3)
C15 0.027(4) 0.025(4) 0.034(4) 0.001(3) 0.006(3) -0.003(3)
C16 0.025(4) 0.029(4) 0.030(4) 0.000(3) 0.013(3) 0.004(3)
C17 0.025(4) 0.025(3) 0.026(3) -0.005(3) 0.009(3) 0.000(3)
C18 0.032(4) 0.031(4) 0.029(4) -0.010(3) 0.008(3) 0.001(3)
C19 0.041(5) 0.030(4) 0.032(4) -0.007(3) 0.008(3) -0.001(3)
C20 0.031(4) 0.035(4) 0.033(4) -0.002(3) 0.006(3) 0.002(3)
C21 0.028(4) 0.033(4) 0.033(4) 0.000(3) 0.006(3) 0.006(3)
C22 0.054(5) 0.027(4) 0.032(4) -0.009(3) 0.009(4) -0.003(4)
C23 0.059(6) 0.024(4) 0.036(4) -0.007(3) 0.014(4) 0.000(4)
C24 0.029(4) 0.041(5) 0.049(5) 0.013(4) 0.014(4) 0.006(4)
C25 0.042(5) 0.058(6) 0.048(5) 0.019(5) 0.010(4) 0.008(5)
C26 0.038(5) 0.070(6) 0.033(4) 0.008(4) 0.014(4) -0.002(4)
C27 0.019(3) 0.048(4) 0.032(4) -0.004(3) 0.012(3) -0.005(3)
C28 0.033(4) 0.054(5) 0.030(4) -0.008(4) 0.012(4) -0.011(4)
C29 0.042(5) 0.049(5) 0.043(5) -0.019(4) 0.016(4) -0.010(4)
C30 0.036(5) 0.037(5) 0.046(5) -0.012(4) 0.012(4) -0.007(4)
C31 0.030(4) 0.042(4) 0.029(4) -0.007(3) 0.003(3) -0.004(4)
C32 0.019(3) 0.039(4) 0.032(3) -0.002(3) 0.008(3) -0.006(3)
C33 0.033(4) 0.035(5) 0.027(4) -0.001(3) 0.010(3) -0.006(3)
C34 0.038(4) 0.041(5) 0.032(4) 0.002(4) 0.009(3) -0.001(4)
C35 0.032(4) 0.043(5) 0.028(4) -0.003(3) 0.004(3) 0.002(4)
C36 0.021(3) 0.040(5) 0.029(4) -0.010(3) 0.011(3) -0.002(3)
C37 0.022(3) 0.032(4) 0.039(4) -0.015(3) 0.008(3) 0.002(3)
C38 0.021(4) 0.056(6) 0.048(5) -0.019(4) 0.011(3) -0.006(4)
C39 0.020(3) 0.047(5) 0.046(5) -0.010(4) 0.015(3) -0.009(3)
C40 0.023(3) 0.042(5) 0.040(4) -0.001(4) 0.015(3) -0.002(3)
C41 0.019(3) 0.036(4) 0.035(4) -0.005(3) 0.011(3) -0.003(3)
F1 0.089(8) 0.081(5) 0.134(10) 0.046(6) 0.047(6) 0.050(6)
F2 0.078(5) 0.101(6) 0.076(6) -0.022(6) 0.023(6) -0.049(5)
F3 0.058(5) 0.210(12) 0.047(4) 0.034(5) 0.016(3) 0.016(5)
F4 0.077(6) 0.050(4) 0.071(6) 0.015(5) 0.033(5) 0.026(4)
F5 0.085(6) 0.057(5) 0.123(8) -0.004(6) 0.038(6) -0.027(4)
F6 0.039(4) 0.084(6) 0.055(4) -0.010(4) 0.009(3) 0.011(4)
P1 0.0337(11) 0.0277(11) 0.0496(14) 0.0033(10) 0.0087(10) 0.0016(9)
Ir1 0.01555(15) 0.03027(17) 0.02639(16) -0.00138(12) 0.00755(10) -0.00152(11)
N1 0.021(3) 0.030(3) 0.027(3) 0.003(2) 0.008(2) -0.001(2)
N2 0.018(3) 0.031(3) 0.024(3) 0.002(2) 0.006(2) -0.001(2)
N3 0.022(3) 0.038(3) 0.031(3) 0.000(3) 0.009(3) -0.002(3)
N4 0.019(3) 0.051(4) 0.026(3) 0.003(3) 0.007(3) -0.003(3)
N5 0.017(3) 0.030(3) 0.026(3) -0.005(2) 0.006(2) -0.001(2)
N6 0.020(3) 0.031(3) 0.027(3) -0.004(3) 0.006(2) 0.003(2)

loop_
_atom_type_symbol
_atom_type_description
_atom_type_scat_dispersion_real
_atom_type_scat_dispersion_imag
_atom_type_scat_source
C C 0.0033 0.0016 'International Tables Vol C Tables 4.2.6.8 and 6.1.1.4'
H H 0.0000 0.0000 'International Tables Vol C Tables 4.2.6.8 and 6.1.1.4'
F F 0.0171 0.0103 'International Tables Vol C Tables 4.2.6.8 and 6.1.1.4'
P P 0.1023 0.0942 'International Tables Vol C Tables 4.2.6.8 and 6.1.1.4'
Cl Cl 0.1484 0.1585 'International Tables Vol C Tables 4.2.6.8 and 6.1.1.4'
Ir Ir -1.4442 7.9887 'International Tables Vol C Tables 4.2.6.8 and 6.1.1.4'
N N 0.0061 0.0033 'International Tables Vol C Tables 4.2.6.8 and 6.1.1.4'

loop_
_geom_angle_atom_site_label_1
_geom_angle_atom_site_label_2
_geom_angle_atom_site_label_3
_geom_angle
Cl2 C42 Cl1 113.0(16)
Cl2 C42 H42A 109.0
Cl1 C42 H42A 109.0
Cl2 C42 H42B 109.0
Cl1 C42 H42B 109.0
H42A C42 H42B 107.8
Cl1B C42B Cl2B 114(2)
Cl1B C42B H42C 108.7
Cl2B C42B H42C 108.7
Cl1B C42B H42D 108.7
Cl2B C42B H42D 108.7
H42C C42B H42D 107.6
Cl2C C42C Cl1C 109.5(12)
Cl2C C42C H42E 109.8
Cl1C C42C H42E 109.8
Cl2C C42C H42F 109.8
Cl1C C42C H42F 109.8
H42E C42C H42F 108.2
N1 C1 C2 123.0(8)
N1 C1 H1 118.5
C2 C1 H1 118.5
C1 C2 C3 117.7(8)
C1 C2 H2 121.2
C3 C2 H2 121.2
C4 C3 C2 120.0(8)
C4 C3 H3 120.0
C2 C3 H3 120.0
C3 C4 C5 119.7(8)
C3 C4 H4 120.1
C5 C4 H4 120.1
N1 C5 C4 121.1(7)
N1 C5 C6 115.6(7)
C4 C5 C6 123.4(7)
N2 C6 C5 115.6(7)
N2 C6 C7 124.9(7)
C5 C6 C7 119.4(7)
C6 C7 H7A 109.5
C6 C7 H7B 109.5
H7A C7 H7B 109.5
C6 C7 H7C 109.5
H7A C7 H7C 109.5
H7B C7 H7C 109.5
C13 C8 C9 120.8(7)
C13 C8 N2 121.7(7)
C9 C8 N2 117.3(7)
C10 C9 C8 120.4(7)
C10 C9 H9 119.8
C8 C9 H9 119.8
C9 C10 C11 121.7(7)
C9 C10 H10 119.2
C11 C10 H10 119.2
C10 C11 C23 123.2(8)
C10 C11 C12 118.6(7)
C23 C11 C12 118.2(7)
C17 C12 C13 119.9(7)
C17 C12 C11 120.0(7)
C13 C12 C11 120.1(7)
C8 C13 C12 118.5(7)
C8 C13 C14 123.4(7)
C12 C13 C14 118.1(7)
C15 C14 C13 121.6(8)
C15 C14 H14 119.2
C13 C14 H14 119.2
C14 C15 C16 122.2(8)
C14 C15 H15 118.9
C16 C15 H15 118.9
C21 C16 C17 119.7(7)
C21 C16 C15 122.8(8)
C17 C16 C15 117.4(7)
C12 C17 C16 120.7(7)
C12 C17 C18 119.9(7)
C16 C17 C18 119.5(7)
C19 C18 C22 123.5(8)
C19 C18 C17 118.5(8)
C22 C18 C17 118.0(7)
C18 C19 C20 121.3(8)
C18 C19 H19 119.3
C20 C19 H19 119.3
C21 C20 C19 120.7(8)
C21 C20 H20 119.7
C19 C20 H20 119.7
C16 C21 C20 120.3(8)
C16 C21 H21 119.9
C20 C21 H21 119.9
C23 C22 C18 122.3(8)
C23 C22 H22 118.8
C18 C22 H22 118.8
C22 C23 C11 121.7(8)
C22 C23 H23 119.2
C11 C23 H23 119.2
N3 C24 C25 109.2(9)
N3 C24 H24 125.4
C25 C24 H24 125.4
C26 C25 C24 106.0(9)
C26 C25 H25 127.0
C24 C25 H25 127.0
N4 C26 C25 108.6(9)
N4 C26 H26 125.7
C25 C26 H26 125.7
C28 C27 C32 123.3(9)
C28 C27 N4 122.0(8)
C32 C27 N4 114.6(7)
C27 C28 C29 119.3(9)
C27 C28 H28 120.4
C29 C28 H28 120.4
C30 C29 C28 119.7(9)
C30 C29 H29 120.1
C28 C29 H29 120.1
C29 C30 C31 119.9(9)
C29 C30 H30 120.1
C31 C30 H30 120.1
C32 C31 C30 122.7(8)
C32 C31 H31 118.7
C30 C31 H31 118.7
C31 C32 C27 115.1(8)
C31 C32 Ir1 131.1(6)
C27 C32 Ir1 113.7(6)
N5 C33 C34 110.1(8)
N5 C33 H33 124.9
C34 C33 H33 124.9
C35 C34 C33 106.8(8)
C35 C34 H34 126.6
C33 C34 H34 126.6
N6 C35 C34 107.4(8)
N6 C35 H35 126.3
C34 C35 H35 126.3
C37 C36 C41 124.7(8)
C37 C36 N6 120.5(8)
C41 C36 N6 114.8(7)
C36 C37 C38 115.7(8)
C36 C37 H37 122.2
C38 C37 H37 122.2
C39 C38 C37 121.9(8)
C39 C38 H38 119.0
C37 C38 H38 119.0
C38 C39 C40 120.6(8)
C38 C39 H39 119.7
C40 C39 H39 119.7
C41 C40 C39 120.9(8)
C41 C40 H40 119.6
C39 C40 H40 119.6
C40 C41 C36 116.2(7)
C40 C41 Ir1 129.8(7)
C36 C41 Ir1 113.9(6)
F3B P1 F4B 105(2)
F3B P1 F3 54.2(12)
F4B P1 F3 69.5(13)
F3B P1 F5 121.7(19)
F4B P1 F5 103.4(16)
F3 P1 F5 92.1(7)
F3B P1 F2B 86(2)
F4B P1 F2B 83(2)
F3 P1 F2B 119.6(14)
F5 P1 F2B 147.4(14)
F3B P1 F4 130.3(19)
F4B P1 F4 25.4(12)
F3 P1 F4 90.9(6)
F5 P1 F4 89.6(7)
F2B P1 F4 83.0(16)
F3B P1 F2 59.8(18)
F4B P1 F2 78.7(16)
F3 P1 F2 91.1(7)
F5 P1 F2 176.6(7)
F2B P1 F2 29.7(11)
F4 P1 F2 91.3(7)
F3B P1 F1 52.6(17)
F4B P1 F1 157.8(14)
F3 P1 F1 93.4(7)
F5 P1 F1 90.8(8)
F2B P1 F1 94.4(17)
F4 P1 F1 175.6(6)
F2 P1 F1 88.0(8)
F3B P1 F6 124.9(12)
F4B P1 F6 108.2(13)
F3 P1 F6 176.2(7)
F5 P1 F6 91.3(6)
F2B P1 F6 56.8(13)
F4 P1 F6 87.5(5)
F2 P1 F6 85.5(5)
F1 P1 F6 88.1(6)
F3B P1 F1B 84(2)
F4B P1 F1B 170(2)
F3 P1 F1B 113.8(17)
F5 P1 F1B 67.6(18)
F2B P1 F1B 102(2)
F4 P1 F1B 146.1(17)
F2 P1 F1B 110.1(18)
F1 P1 F1B 31.2(16)
F6 P1 F1B 69.0(16)
F3B P1 F6B 166(2)
F4B P1 F6B 81.9(16)
F3 P1 F6B 120.4(10)
F5 P1 F6B 44.8(11)
F2B P1 F6B 106.5(18)
F4 P1 F6B 58.2(10)
F2 P1 F6B 133.7(12)
F1 P1 F6B 119.7(11)
F6 P1 F6B 61.4(10)
F1B P1 F6B 88.6(19)
F3B P1 F5B 93(2)
F4B P1 F5B 90.4(19)
F3 P1 F5B 54.8(15)
F5 P1 F5B 37.3(13)
F2B P1 F5B 172.8(19)
F4 P1 F5B 92.2(14)
F2 P1 F5B 145.8(15)
F1 P1 F5B 90.8(14)
F6 P1 F5B 128.7(15)
F1B P1 F5B 85(2)
F6B P1 F5B 75.2(17)
N3 Ir1 C32 80.3(3)
N3 Ir1 N5 173.3(2)
C32 Ir1 N5 96.5(3)
N3 Ir1 C41 93.8(3)
C32 Ir1 C41 86.7(3)
N5 Ir1 C41 80.2(3)
N3 Ir1 N1 96.7(3)
C32 Ir1 N1 174.1(3)
N5 Ir1 N1 87.0(2)
C41 Ir1 N1 98.7(3)
N3 Ir1 N2 91.4(2)
C32 Ir1 N2 98.2(3)
N5 Ir1 N2 94.8(2)
C41 Ir1 N2 173.4(3)
N1 Ir1 N2 76.6(2)
C1 N1 C5 118.4(7)
C1 N1 Ir1 126.9(5)
C5 N1 Ir1 114.5(5)
C6 N2 C8 121.4(6)
C6 N2 Ir1 116.9(5)
C8 N2 Ir1 121.6(5)
C24 N3 N4 106.8(7)
C24 N3 Ir1 137.8(6)
N4 N3 Ir1 115.1(5)
C26 N4 N3 109.3(8)
C26 N4 C27 134.9(8)
N3 N4 C27 115.8(6)
C33 N5 N6 105.8(6)
C33 N5 Ir1 139.0(6)
N6 N5 Ir1 115.0(5)
C35 N6 N5 109.8(6)
C35 N6 C36 134.0(7)
N5 N6 C36 116.1(6)

loop_
_geom_bond_atom_site_label_1
_geom_bond_atom_site_label_2
_geom_bond_distance
C42 Cl2 1.72(3)
C42 Cl1 1.78(3)
C42 H42A 0.9900
C42 H42B 0.9900
C42B Cl1B 1.66(4)
C42B Cl2B 1.76(4)
C42B H42C 0.9900
C42B H42D 0.9900
F5B P1 1.69(3)
F4B P1 1.54(3)
F1B P1 1.63(4)
F6B P1 1.64(2)
F3B P1 1.49(3)
F2B P1 1.58(3)
C42C Cl2C 1.75(2)
C42C Cl1C 1.79(2)
C42C H42E 0.9900
C42C H42F 0.9900
C1 N1 1.339(10)
C1 C2 1.382(12)
C1 H1 0.9500
C2 C3 1.395(12)
C2 H2 0.9500
C3 C4 1.360(13)
C3 H3 0.9500
C4 C5 1.379(11)
C4 H4 0.9500
C5 N1 1.370(9)
C5 C6 1.474(11)
C6 N2 1.308(10)
C6 C7 1.488(10)
C7 H7A 0.9800
C7 H7B 0.9800
C7 H7C 0.9800
C8 C13 1.396(11)
C8 C9 1.411(11)
C8 N2 1.436(10)
C9 C10 1.379(11)
C9 H9 0.9500
C10 C11 1.388(11)
C10 H10 0.9500
C11 C23 1.422(11)
C11 C12 1.440(11)
C12 C17 1.414(11)
C12 C13 1.434(11)
C13 C14 1.442(11)
C14 C15 1.332(12)
C14 H14 0.9500
C15 C16 1.447(11)
C15 H15 0.9500
C16 C21 1.384(12)
C16 C17 1.429(11)
C17 C18 1.444(11)
C18 C19 1.380(12)
C18 C22 1.418(12)
C19 C20 1.396(12)
C19 H19 0.9500
C20 C21 1.395(12)
C20 H20 0.9500
C21 H21 0.9500
C22 C23 1.349(13)
C22 H22 0.9500
C23 H23 0.9500
C24 N3 1.345(11)
C24 C25 1.397(14)
C24 H24 0.9500
C25 C26 1.355(16)
C25 H25 0.9500
C26 N4 1.351(12)
C26 H26 0.9500
C27 C28 1.375(12)
C27 C32 1.415(12)
C27 N4 1.421(12)
C28 C29 1.380(15)
C28 H28 0.9500
C29 C30 1.379(13)
C29 H29 0.9500
C30 C31 1.393(12)
C30 H30 0.9500
C31 C32 1.382(13)
C31 H31 0.9500
C32 Ir1 2.021(8)
C33 N5 1.345(10)
C33 C34 1.371(12)
C33 H33 0.9500
C34 C35 1.363(12)
C34 H34 0.9500
C35 N6 1.354(11)
C35 H35 0.9500
C36 C37 1.394(11)
C36 C41 1.407(12)
C36 N6 1.419(10)
C37 C38 1.412(13)
C37 H37 0.9500
C38 C39 1.360(14)
C38 H38 0.9500
C39 C40 1.401(11)
C39 H39 0.9500
C40 C41 1.397(11)
C40 H40 0.9500
C41 Ir1 2.031(8)
F1 P1 1.619(11)
F2 P1 1.601(10)
F3 P1 1.549(10)
F4 P1 1.584(10)
F5 P1 1.566(11)
F6 P1 1.622(9)
Ir1 N3 2.021(7)
Ir1 N5 2.026(7)
Ir1 N1 2.122(7)
Ir1 N2 2.125(6)
N3 N4 1.360(10)
N5 N6 1.368(9)

loop_
_geom_torsion_atom_site_label_1
_geom_torsion_atom_site_label_2
_geom_torsion_atom_site_label_3
_geom_torsion_atom_site_label_4
_geom_torsion
N1 C1 C2 C3 -1.5(14)
C1 C2 C3 C4 4.2(15)
C2 C3 C4 C5 -3.4(15)
C3 C4 C5 N1 -0.2(13)
C3 C4 C5 C6 179.1(8)
N1 C5 C6 N2 -4.4(10)
C4 C5 C6 N2 176.2(7)
N1 C5 C6 C7 174.0(7)
C4 C5 C6 C7 -5.4(12)
C13 C8 C9 C10 1.9(11)
N2 C8 C9 C10 177.0(7)
C8 C9 C10 C11 0.6(12)
C9 C10 C11 C23 178.9(8)
C9 C10 C11 C12 -2.5(12)
C10 C11 C12 C17 -178.6(7)
C23 C11 C12 C17 0.1(11)
C10 C11 C12 C13 2.0(11)
C23 C11 C12 C13 -179.3(7)
C9 C8 C13 C12 -2.3(10)
N2 C8 C13 C12 -177.2(6)
C9 C8 C13 C14 177.5(7)
N2 C8 C13 C14 2.7(11)
C17 C12 C13 C8 -179.0(7)
C11 C12 C13 C8 0.4(10)
C17 C12 C13 C14 1.2(10)
C11 C12 C13 C14 -179.5(7)
C8 C13 C14 C15 178.6(7)
C12 C13 C14 C15 -1.5(11)
C13 C14 C15 C16 0.5(12)
C14 C15 C16 C21 179.5(8)
C14 C15 C16 C17 0.8(11)
C13 C12 C17 C16 0.1(11)
C11 C12 C17 C16 -179.3(7)
C13 C12 C17 C18 179.1(7)
C11 C12 C17 C18 -0.2(11)
C21 C16 C17 C12 -179.8(7)
C15 C16 C17 C12 -1.1(11)
C21 C16 C17 C18 1.1(11)
C15 C16 C17 C18 179.9(7)
C12 C17 C18 C19 -179.9(7)
C16 C17 C18 C19 -0.8(11)
C12 C17 C18 C22 0.4(11)
C16 C17 C18 C22 179.4(7)
C22 C18 C19 C20 179.7(8)
C17 C18 C19 C20 -0.1(12)
C18 C19 C20 C21 0.7(13)
C17 C16 C21 C20 -0.5(12)
C15 C16 C21 C20 -179.2(8)
C19 C20 C21 C16 -0.4(13)
C19 C18 C22 C23 179.9(9)
C17 C18 C22 C23 -0.3(13)
C18 C22 C23 C11 0.2(15)
C10 C11 C23 C22 178.6(9)
C12 C11 C23 C22 0.0(13)
N3 C24 C25 C26 0.0(11)
C24 C25 C26 N4 -1.7(11)
C32 C27 C28 C29 0.6(13)
N4 C27 C28 C29 177.6(8)
C27 C28 C29 C30 0.2(13)
C28 C29 C30 C31 -0.6(14)
C29 C30 C31 C32 0.2(13)
C30 C31 C32 C27 0.5(12)
C30 C31 C32 Ir1 -177.9(6)
C28 C27 C32 C31 -1.0(12)
N4 C27 C32 C31 -178.2(7)
C28 C27 C32 Ir1 177.8(6)
N4 C27 C32 Ir1 0.5(8)
N5 C33 C34 C35 -0.5(10)
C33 C34 C35 N6 0.6(10)
C41 C36 C37 C38 -2.4(12)
N6 C36 C37 C38 178.1(7)
C36 C37 C38 C39 2.7(13)
C37 C38 C39 C40 -1.5(14)
C38 C39 C40 C41 -0.4(14)
C39 C40 C41 C36 0.7(12)
C39 C40 C41 Ir1 178.8(7)
C37 C36 C41 C40 0.7(12)
N6 C36 C41 C40 -179.8(7)
C37 C36 C41 Ir1 -177.7(6)
N6 C36 C41 Ir1 1.8(9)
C31 C32 Ir1 N3 175.1(8)
C27 C32 Ir1 N3 -3.3(5)
C31 C32 Ir1 N5 -10.8(8)
C27 C32 Ir1 N5 170.8(5)
C31 C32 Ir1 C41 -90.5(8)
C27 C32 Ir1 C41 91.1(6)
C31 C32 Ir1 N1 115(3)
C27 C32 Ir1 N1 -63(3)
C31 C32 Ir1 N2 85.1(8)
C27 C32 Ir1 N2 -93.4(6)
C40 C41 Ir1 N3 -1.8(8)
C36 C41 Ir1 N3 176.3(6)
C40 C41 Ir1 C32 -81.9(8)
C36 C41 Ir1 C32 96.3(6)
C40 C41 Ir1 N5 -179.0(8)
C36 C41 Ir1 N5 -0.9(6)
C40 C41 Ir1 N1 95.6(8)
C36 C41 Ir1 N1 -86.3(6)
C40 C41 Ir1 N2 140(2)
C36 C41 Ir1 N2 -42(3)
C2 C1 N1 C5 -2.0(12)
C2 C1 N1 Ir1 171.6(7)
C4 C5 N1 C1 2.9(11)
C6 C5 N1 C1 -176.5(7)
C4 C5 N1 Ir1 -171.5(6)
C6 C5 N1 Ir1 9.1(8)
N3 Ir1 N1 C1 88.5(7)
C32 Ir1 N1 C1 148(3)
N5 Ir1 N1 C1 -86.0(7)
C41 Ir1 N1 C1 -6.4(7)
N2 Ir1 N1 C1 178.3(7)
N3 Ir1 N1 C5 -97.6(5)
C32 Ir1 N1 C5 -38(3)
N5 Ir1 N1 C5 87.9(5)
C41 Ir1 N1 C5 167.5(5)
N2 Ir1 N1 C5 -7.8(5)
C5 C6 N2 C8 177.1(7)
C7 C6 N2 C8 -1.3(12)
C5 C6 N2 Ir1 -2.5(9)
C7 C6 N2 Ir1 179.1(6)
C13 C8 N2 C6 -74.8(9)
C9 C8 N2 C6 110.1(8)
C13 C8 N2 Ir1 104.7(7)
C9 C8 N2 Ir1 -70.3(8)
N3 Ir1 N2 C6 102.1(6)
C32 Ir1 N2 C6 -177.5(6)
N5 Ir1 N2 C6 -80.2(6)
C41 Ir1 N2 C6 -40(3)
N1 Ir1 N2 C6 5.6(5)
N3 Ir1 N2 C8 -77.4(6)
C32 Ir1 N2 C8 3.0(6)
N5 Ir1 N2 C8 100.2(6)
C41 Ir1 N2 C8 141(2)
N1 Ir1 N2 C8 -174.0(6)
C25 C24 N3 N4 1.7(10)
C25 C24 N3 Ir1 -172.1(7)
C32 Ir1 N3 C24 179.3(9)
N5 Ir1 N3 C24 118(2)
C41 Ir1 N3 C24 93.3(9)
N1 Ir1 N3 C24 -5.9(9)
N2 Ir1 N3 C24 -82.6(8)
C32 Ir1 N3 N4 5.8(5)
N5 Ir1 N3 N4 -56(3)
C41 Ir1 N3 N4 -80.1(5)
N1 Ir1 N3 N4 -179.3(5)
N2 Ir1 N3 N4 103.9(5)
C25 C26 N4 N3 2.9(10)
C25 C26 N4 C27 -177.3(9)
C24 N3 N4 C26 -2.8(9)
Ir1 N3 N4 C26 172.6(6)
C24 N3 N4 C27 177.3(7)
Ir1 N3 N4 C27 -7.3(8)
C28 C27 N4 C26 7.3(14)
C32 C27 N4 C26 -175.4(9)
C28 C27 N4 N3 -172.9(7)
C32 C27 N4 N3 4.4(9)
C34 C33 N5 N6 0.3(9)
C34 C33 N5 Ir1 174.0(6)
N3 Ir1 N5 C33 161(2)
C32 Ir1 N5 C33 101.0(9)
C41 Ir1 N5 C33 -173.6(9)
N1 Ir1 N5 C33 -74.2(8)
N2 Ir1 N5 C33 2.1(9)
N3 Ir1 N5 N6 -25(3)
C32 Ir1 N5 N6 -85.7(5)
C41 Ir1 N5 N6 -0.2(5)
N1 Ir1 N5 N6 99.1(5)
N2 Ir1 N5 N6 175.5(5)
C34 C35 N6 N5 -0.4(9)
C34 C35 N6 C36 -176.2(8)
C33 N5 N6 C35 0.1(9)
Ir1 N5 N6 C35 -175.4(5)
C33 N5 N6 C36 176.7(7)
Ir1 N5 N6 C36 1.3(8)
C37 C36 N6 C35 -6.9(14)
C41 C36 N6 C35 173.6(8)
C37 C36 N6 N5 177.5(7)
C41 C36 N6 N5 -2.0(10)
